data_4342677
loop_
_publ_author_name
'Ortega-Villar, Norma'
'Guerrero-Estrada, Areli Yesareth'
'Pi\~neiro-L\'opez, Luc\'ia'
'Mu\~noz, M Carmen'
'Flores-\'Alamo, Marcos'
'Moreno-Esparza, Rafael'
'Real, Jos\'e A'
'Ugalde-Sald\'ivar, V\'ictor M'

_publ_section_title
;
 Spin Crossover Behavior in a Series of Iron(III) Alkoxide Complexes.
;
_journal_issue 7
_journal_name_full 'Inorganic chemistry'
_journal_page_first 3413
_journal_page_last 3421
_journal_paper_doi 10.1021/ic503081x
_journal_volume 54
_journal_year 2015
_chemical_formula_moiety 'C29 H34 Fe N5 O, 2(F6 P)'
_chemical_formula_sum 'C29 H34 F12 Fe N5 O P2'
_chemical_formula_weight 814.4
_chemical_name_systematic
;
 ?
;
_space_group_IT_number 61
_symmetry_cell_setting orthorhombic
_symmetry_Int_Tables_number 61
_symmetry_space_group_name_Hall '-P 2ac 2ab'
_symmetry_space_group_name_H-M 'P b c a'
_atom_sites_solution_hydrogens geom
_audit_conform_dict_location ftp://ftp.iucr.org/pub/cif_core.dic
_audit_conform_dict_name cif_core.dic
_audit_conform_dict_version 2.4.3
_audit_creation_date 2014-05-20T14:16:18-00:00
_audit_creation_method 'WinGX routine CIF_UPDATE'
_cell_angle_alpha 90
_cell_angle_beta 90
_cell_angle_gamma 90
_cell_formula_units_Z 8
_cell_length_a 17.8729(4)
_cell_length_b 18.8767(4)
_cell_length_c 19.5847(4)
_cell_measurement_reflns_used 16894
_cell_measurement_temperature 130(2)
_cell_measurement_theta_max 25.9977
_cell_measurement_theta_min 3.4864
_cell_volume 6607.5(2)
_computing_cell_refinement
;
        CrysAlisPro, Oxford Diffraction Ltd.,
        Version 1.171.33.66 (release 28-04-2010 CrysAlis171 .NET)
        (compiled Apr 28 2010,14:27:37)
;
_computing_data_collection
;
        CrysAlisPro, Oxford Diffraction Ltd.,
        Version 1.171.33.66 (release 28-04-2010 CrysAlis171 .NET)
        (compiled Apr 28 2010,14:27:37)
;
_computing_data_reduction
;
        CrysAlisPro, Oxford Diffraction Ltd.,
        Version 1.171.33.66 (release 28-04-2010 CrysAlis171 .NET)
        (compiled Apr 28 2010,14:27:37)
;
_computing_structure_refinement 'SHELXL-2013 (Sheldrick, 2008)'
_diffrn_ambient_temperature 130(2)
_diffrn_detector_area_resol_mean 10.4685
_diffrn_measured_fraction_theta_full 0.997
_diffrn_measured_fraction_theta_max 0.998
_diffrn_measurement_device_type 'Xcalibur, Atlas, Gemini'
_diffrn_measurement_method '\w scans'
_diffrn_orient_matrix_UB_11 -0.0070308
_diffrn_orient_matrix_UB_12 0.0364932
_diffrn_orient_matrix_UB_13 -0.0057899
_diffrn_orient_matrix_UB_21 -0.020418
_diffrn_orient_matrix_UB_22 -0.0085475
_diffrn_orient_matrix_UB_23 -0.0299199
_diffrn_orient_matrix_UB_31 -0.0333501
_diffrn_orient_matrix_UB_32 -0.0023939
_diffrn_orient_matrix_UB_33 0.0195253
_diffrn_radiation_monochromator graphite
_diffrn_radiation_type MoK\a
_diffrn_radiation_wavelength 0.71073
_diffrn_reflns_av_R_equivalents 0.0296
_diffrn_reflns_av_unetI/netI 0.0515
_diffrn_reflns_Laue_measured_fraction_full 0.997
_diffrn_reflns_Laue_measured_fraction_max 0.998
_diffrn_reflns_limit_h_max 22
_diffrn_reflns_limit_h_min -22
_diffrn_reflns_limit_k_max 22
_diffrn_reflns_limit_k_min -23
_diffrn_reflns_limit_l_max 24
_diffrn_reflns_limit_l_min -23
_diffrn_reflns_number 30619
_diffrn_reflns_point_group_measured_fraction_full 0.997
_diffrn_reflns_point_group_measured_fraction_max 0.998
_diffrn_reflns_theta_full 25.242
_diffrn_reflns_theta_max 26.054
_diffrn_reflns_theta_min 3.493
_exptl_absorpt_coefficient_mu 0.655
_exptl_absorpt_correction_T_max 0.833
_exptl_absorpt_correction_T_min 0.78
_exptl_absorpt_correction_type analytical
_exptl_absorpt_process_details
;
        CrysAlisPro, Oxford Diffraction Ltd.,
        Version 1.171.33.66 (release 28-04-2010 CrysAlis171 .NET)
        (compiled Apr 28 2010,14:27:37)
Analytical numeric absorption correction using a multifaceted crystal
                        model based on expressions derived by R.C. Clark & J.S.
        (Clark, R. C. & Reid, J. S. (1995). Acta Cryst. A51, 887-897)
;
_exptl_crystal_colour black
_exptl_crystal_density_diffrn 1.637
_exptl_crystal_description prism
_exptl_crystal_F_000 3320
_exptl_crystal_size_max 0.58
_exptl_crystal_size_mid 0.44
_exptl_crystal_size_min 0.37
_refine_diff_density_max 0.862
_refine_diff_density_min -0.509
_refine_diff_density_rms 0.061
_refine_ls_extinction_method none
_refine_ls_goodness_of_fit_ref 1.068
_refine_ls_hydrogen_treatment constr
_refine_ls_matrix_type full
_refine_ls_number_parameters 452
_refine_ls_number_reflns 6514
_refine_ls_number_restraints 0
_refine_ls_restrained_S_all 1.068
_refine_ls_R_factor_all 0.0481
_refine_ls_R_factor_gt 0.0361
_refine_ls_shift/su_max 0.001
_refine_ls_shift/su_mean 0
_refine_ls_structure_factor_coef Fsqd
_refine_ls_weighting_details 'w=1/[\s^2^(Fo^2^)+(0.0547P)^2^+3.7721P] where P=(Fo^2^+2Fc^2^)/3'
_refine_ls_weighting_scheme calc
_refine_ls_wR_factor_gt 0.0967
_refine_ls_wR_factor_ref 0.101
_reflns_number_gt 5149
_reflns_number_total 6514
_reflns_threshold_expression 'I > 2\s(I)'
_cod_data_source_file ic503081x_si_003.cif
_cod_data_source_block febz-etoxi-130k
_cod_depositor_comments 'Adding full bibliography for 4342677--4342686.cif.'
_cod_database_code 4342677
_shelx_estimated_absorpt_t_min 0.702
_shelx_estimated_absorpt_t_max 0.794

loop_
_symmetry_equiv_pos_as_xyz
'x, y, z'
'-x+1/2, -y, z+1/2'
'x+1/2, -y+1/2, -z'
'-x, y+1/2, -z+1/2'
'-x, -y, -z'
'x-1/2, y, -z-1/2'
'-x-1/2, y-1/2, z'
'x, -y-1/2, z-1/2'

loop_
_atom_site_label
_atom_site_type_symbol
_atom_site_fract_x
_atom_site_fract_y
_atom_site_fract_z
_atom_site_U_iso_or_equiv
_atom_site_adp_type
_atom_site_occupancy
_atom_site_calc_flag
C1 C 0.82056(12) 0.08892(13) 0.56726(12) 0.0263(5) Uani 1 d
H1 H 0.8422 0.0743 0.6093 0.032 Uiso 1 calc
C2 C 0.85580(14) 0.07169(14) 0.50695(13) 0.0334(6) Uani 1 d
H2 H 0.9006 0.0445 0.5073 0.04 Uiso 1 calc
C3 C 0.82543(15) 0.09424(15) 0.44613(13) 0.0376(6) Uani 1 d
H3 H 0.8491 0.0829 0.4041 0.045 Uiso 1 calc
C4 C 0.76026(14) 0.13351(14) 0.44665(12) 0.0306(6) Uani 1 d
H4 H 0.7389 0.1499 0.4051 0.037 Uiso 1 calc
C5 C 0.72657(12) 0.14857(12) 0.50833(11) 0.0216(5) Uani 1 d
C6 C 0.65367(13) 0.18769(12) 0.51547(10) 0.0215(5) Uani 1 d
H6A H 0.6495 0.2247 0.4798 0.026 Uiso 1 calc
H6B H 0.6111 0.1545 0.5105 0.026 Uiso 1 calc
C7 C 0.69870(12) 0.28675(12) 0.58327(11) 0.0211(5) Uani 1 d
H7A H 0.6652 0.3282 0.5882 0.025 Uiso 1 calc
H7B H 0.7243 0.2906 0.5386 0.025 Uiso 1 calc
C8 C 0.75597(12) 0.28806(11) 0.63929(10) 0.0188(4) Uani 1 d
C9 C 0.79761(14) 0.34800(13) 0.65332(12) 0.0289(5) Uani 1 d
H9 H 0.7903 0.3901 0.6276 0.035 Uiso 1 calc
C10 C 0.84986(14) 0.34597(13) 0.70514(13) 0.0332(6) Uani 1 d
H10 H 0.8786 0.3868 0.716 0.04 Uiso 1 calc
C11 C 0.85981(13) 0.28385(13) 0.74091(12) 0.0279(5) Uani 1 d
H11 H 0.8951 0.2815 0.7771 0.034 Uiso 1 calc
C12 C 0.81830(12) 0.22544(12) 0.72371(11) 0.0228(5) Uani 1 d
H12 H 0.8266 0.1823 0.7474 0.027 Uiso 1 calc
C13 C 0.57535(12) 0.23440(12) 0.60971(10) 0.0202(5) Uani 1 d
H13A H 0.5424 0.1937 0.599 0.024 Uiso 1 calc
H13B H 0.5546 0.2772 0.5875 0.024 Uiso 1 calc
C14 C 0.57999(12) 0.24507(11) 0.68622(10) 0.0195(4) Uani 1 d
H14A H 0.6078 0.2892 0.6962 0.023 Uiso 1 calc
H14B H 0.5289 0.2499 0.7053 0.023 Uiso 1 calc
C15 C 0.56609(13) 0.12335(12) 0.73014(11) 0.0221(5) Uani 1 d
H15A H 0.5826 0.0958 0.7704 0.027 Uiso 1 calc
H15B H 0.5156 0.1423 0.74 0.027 Uiso 1 calc
C16 C 0.56180(12) 0.07530(11) 0.66980(11) 0.0188(4) Uani 1 d
C17 C 0.50228(13) 0.02942(12) 0.66105(11) 0.0242(5) Uani 1 d
H17 H 0.4602 0.0314 0.6907 0.029 Uiso 1 calc
C18 C 0.50493(14) -0.01936(13) 0.60865(12) 0.0305(5) Uani 1 d
H18 H 0.4646 -0.0512 0.6014 0.037 Uiso 1 calc
C19 C 0.56739(15) -0.02117(13) 0.56682(12) 0.0307(5) Uani 1 d
H19 H 0.5709 -0.0551 0.5311 0.037 Uiso 1 calc
C20 C 0.62391(13) 0.02637(12) 0.57747(11) 0.0247(5) Uani 1 d
H20 H 0.6663 0.0251 0.5483 0.03 Uiso 1 calc
C21 C 0.65173(12) 0.20524(11) 0.78750(10) 0.0192(4) Uani 1 d
H21A H 0.6907 0.1704 0.8003 0.023 Uiso 1 calc
H21B H 0.6765 0.2518 0.7822 0.023 Uiso 1 calc
C22 C 0.59564(12) 0.21033(12) 0.84516(10) 0.0206(5) Uani 1 d
C23 C 0.59182(14) 0.15547(12) 0.89273(11) 0.0263(5) Uani 1 d
H23 H 0.6254 0.1167 0.8894 0.032 Uiso 1 calc
C24 C 0.53944(15) 0.15705(14) 0.94488(12) 0.0322(6) Uani 1 d
H24 H 0.5371 0.1193 0.9768 0.039 Uiso 1 calc
C25 C 0.49093(14) 0.21313(15) 0.95045(12) 0.0340(6) Uani 1 d
H25 H 0.4546 0.2138 0.9858 0.041 Uiso 1 calc
C26 C 0.49509(14) 0.26843(15) 0.90464(12) 0.0320(6) Uani 1 d
H26 H 0.4618 0.3074 0.909 0.038 Uiso 1 calc
C27 C 0.54752(13) 0.26773(13) 0.85214(11) 0.0256(5) Uani 1 d
H27 H 0.5504 0.3064 0.8212 0.031 Uiso 1 calc
C28 C 0.73776(16) 0.01972(13) 0.71882(14) 0.0355(6) Uani 1 d
H28A H 0.7579 -0.0045 0.6779 0.043 Uiso 1 calc
H28B H 0.684 0.0077 0.7229 0.043 Uiso 1 calc
C35 C 0.77840(18) -0.00522(15) 0.78065(16) 0.0502(8) Uani 1 d
H35A H 0.8314 0.0073 0.7768 0.075 Uiso 1 calc
H35B H 0.7734 -0.0568 0.7846 0.075 Uiso 1 calc
H35C H 0.7571 0.0174 0.8213 0.075 Uiso 1 calc
N1 N 0.75631(10) 0.12593(10) 0.56799(9) 0.0204(4) Uani 1 d
N2 N 0.65295(9) 0.22051(9) 0.58448(8) 0.0170(4) Uani 1 d
N3 N 0.76584(9) 0.22749(10) 0.67390(9) 0.0182(4) Uani 1 d
N4 N 0.61873(9) 0.18367(9) 0.71919(8) 0.0163(4) Uani 1 d
N5 N 0.62175(10) 0.07522(9) 0.62810(9) 0.0190(4) Uani 1 d
O1 O 0.74575(9) 0.09292(8) 0.71130(8) 0.0231(3) Uani 1 d
F1 F 0.34380(10) 0.19755(16) 0.50076(9) 0.0876(9) Uani 1 d
F2 F 0.43775(8) 0.14040(8) 0.55069(7) 0.0365(4) Uani 1 d
F3 F 0.37250(14) 0.13768(10) 0.64928(9) 0.0701(7) Uani 1 d
F4 F 0.27598(10) 0.19410(14) 0.59780(11) 0.0772(7) Uani 1 d
F5 F 0.39164(11) 0.24002(9) 0.59745(9) 0.0562(5) Uani 1 d
F6 F 0.32296(15) 0.09307(16) 0.55257(15) 0.1208(12) Uani 1 d
F7 F 0.59804(9) 0.42630(9) 0.62729(9) 0.0527(5) Uani 1 d
F8 F 0.48386(9) 0.37495(8) 0.63392(9) 0.0425(4) Uani 1 d
F9 F 0.43912(8) 0.47177(8) 0.68770(8) 0.0395(4) Uani 1 d
F10 F 0.55291(8) 0.52327(7) 0.68091(7) 0.0333(3) Uani 1 d
F11 F 0.54052(10) 0.41513(8) 0.72937(8) 0.0488(4) Uani 1 d
F12 F 0.49641(10) 0.48246(9) 0.58575(7) 0.0442(4) Uani 1 d
P1 P 0.35628(4) 0.16564(4) 0.57508(3) 0.03738(18) Uani 1 d
P2 P 0.51867(3) 0.44915(3) 0.65723(3) 0.02494(15) Uani 1 d
Fe1 Fe 0.69782(2) 0.14880(2) 0.65066(2) 0.01687(10) Uani 1 d

loop_
_atom_site_aniso_label
_atom_site_aniso_U_11
_atom_site_aniso_U_22
_atom_site_aniso_U_33
_atom_site_aniso_U_23
_atom_site_aniso_U_13
_atom_site_aniso_U_12
C1 0.0206(11) 0.0282(12) 0.0302(12) -0.0003(10) -0.0003(10) 0.0042(10)
C2 0.0238(12) 0.0348(14) 0.0416(15) -0.0049(12) 0.0068(11) 0.0057(10)
C3 0.0345(14) 0.0453(16) 0.0328(14) -0.0085(12) 0.0146(12) 0.0049(12)
C4 0.0333(14) 0.0385(14) 0.0199(11) -0.0026(10) 0.0051(10) 0.0027(11)
C5 0.0227(11) 0.0233(11) 0.0188(11) -0.0011(9) 0.0020(9) 0.0024(9)
C6 0.0257(12) 0.0269(12) 0.0120(10) -0.0013(9) -0.0010(9) 0.0049(9)
C7 0.0228(11) 0.0212(11) 0.0194(10) 0.0042(9) 0.0035(9) 0.0000(9)
C8 0.0202(11) 0.0189(10) 0.0172(10) -0.0004(8) 0.0050(8) 0.0013(9)
C9 0.0343(13) 0.0213(12) 0.0310(13) -0.0005(10) 0.0007(11) -0.0008(10)
C10 0.0327(14) 0.0296(13) 0.0374(14) -0.0084(11) 0.0009(11) -0.0094(11)
C11 0.0212(11) 0.0383(14) 0.0243(12) -0.0023(10) -0.0021(9) -0.0029(10)
C12 0.0193(11) 0.0282(12) 0.0209(11) 0.0025(9) 0.0002(9) 0.0003(9)
C13 0.0164(10) 0.0262(11) 0.0179(10) 0.0005(9) 0.0008(8) 0.0052(9)
C14 0.0193(11) 0.0214(11) 0.0179(10) -0.0010(9) 0.0011(8) 0.0054(9)
C15 0.0237(11) 0.0230(11) 0.0196(11) -0.0007(9) 0.0043(9) -0.0056(9)
C16 0.0205(11) 0.0195(11) 0.0165(10) 0.0007(8) -0.0023(8) 0.0022(8)
C17 0.0249(12) 0.0240(11) 0.0237(11) 0.0032(9) -0.0026(9) -0.0041(9)
C18 0.0352(14) 0.0263(12) 0.0298(12) -0.0010(10) -0.0083(11) -0.0105(11)
C19 0.0420(15) 0.0246(12) 0.0255(12) -0.0068(10) -0.0068(11) -0.0007(11)
C20 0.0301(12) 0.0231(12) 0.0208(11) -0.0061(9) -0.0008(9) 0.0037(10)
C21 0.0210(11) 0.0222(11) 0.0144(10) -0.0036(8) -0.0015(8) -0.0007(9)
C22 0.0221(11) 0.0256(11) 0.0140(10) -0.0053(9) -0.0014(9) -0.0036(9)
C23 0.0369(13) 0.0241(12) 0.0177(11) -0.0026(9) -0.0004(10) -0.0003(10)
C24 0.0429(15) 0.0342(14) 0.0197(11) -0.0024(10) 0.0048(11) -0.0131(12)
C25 0.0295(13) 0.0517(16) 0.0209(12) -0.0130(12) 0.0069(10) -0.0121(12)
C26 0.0285(13) 0.0442(15) 0.0234(12) -0.0112(11) -0.0004(10) 0.0074(11)
C27 0.0311(12) 0.0290(12) 0.0168(10) -0.0050(9) -0.0024(9) 0.0036(10)
C28 0.0425(16) 0.0243(13) 0.0396(14) 0.0046(11) -0.0046(12) -0.0004(11)
C35 0.0588(19) 0.0334(15) 0.0584(19) 0.0155(14) -0.0244(16) -0.0046(14)
N1 0.0196(9) 0.0226(9) 0.0191(9) -0.0012(8) 0.0005(7) 0.0007(7)
N2 0.0175(9) 0.0201(9) 0.0135(8) -0.0014(7) 0.0012(7) 0.0021(7)
N3 0.0173(9) 0.0217(9) 0.0157(8) 0.0002(7) 0.0024(7) 0.0005(7)
N4 0.0179(9) 0.0182(9) 0.0129(8) -0.0011(7) 0.0004(7) -0.0017(7)
N5 0.0204(9) 0.0199(9) 0.0166(8) -0.0027(7) -0.0019(7) 0.0008(7)
O1 0.0264(8) 0.0216(8) 0.0213(8) 0.0029(6) -0.0028(6) -0.0001(7)
F1 0.0378(10) 0.191(3) 0.0343(10) 0.0197(13) -0.0045(8) 0.0163(13)
F2 0.0326(8) 0.0419(9) 0.0349(8) -0.0138(7) 0.0020(6) 0.0010(7)
F3 0.1159(18) 0.0597(12) 0.0346(9) 0.0139(8) 0.0256(10) 0.0381(12)
F4 0.0406(10) 0.1177(19) 0.0735(14) -0.0008(13) 0.0274(10) 0.0055(11)
F5 0.0662(12) 0.0384(10) 0.0638(11) -0.0056(8) 0.0168(9) 0.0062(8)
F6 0.0952(18) 0.129(2) 0.139(2) -0.0807(19) 0.0738(17) -0.0781(17)
F7 0.0328(9) 0.0557(11) 0.0695(11) -0.0242(9) 0.0084(8) 0.0085(8)
F8 0.0460(9) 0.0219(7) 0.0597(10) -0.0143(7) -0.0080(8) -0.0004(7)
F9 0.0328(8) 0.0318(8) 0.0540(10) -0.0094(7) 0.0121(7) -0.0003(6)
F10 0.0394(8) 0.0253(7) 0.0351(8) -0.0059(6) 0.0011(6) -0.0077(6)
F11 0.0731(12) 0.0331(9) 0.0403(9) 0.0070(7) -0.0149(8) 0.0017(8)
F12 0.0604(10) 0.0441(9) 0.0282(8) 0.0014(7) -0.0068(7) -0.0028(8)
P1 0.0296(4) 0.0590(5) 0.0235(3) -0.0022(3) 0.0072(3) -0.0024(3)
P2 0.0276(3) 0.0198(3) 0.0274(3) -0.0046(2) 0.0003(3) 0.0014(2)
Fe1 0.01783(16) 0.01849(16) 0.01428(16) -0.00118(12) 0.00154(12) -0.00075(12)

loop_
_atom_type_symbol
_atom_type_description
_atom_type_scat_dispersion_real
_atom_type_scat_dispersion_imag
_atom_type_scat_source
C C 0.0033 0.0016 'International Tables Vol C Tables 4.2.6.8 and 6.1.1.4'
H H 0 0 'International Tables Vol C Tables 4.2.6.8 and 6.1.1.4'
N N 0.0061 0.0033 'International Tables Vol C Tables 4.2.6.8 and 6.1.1.4'
O O 0.0106 0.006 'International Tables Vol C Tables 4.2.6.8 and 6.1.1.4'
F F 0.0171 0.0103 'International Tables Vol C Tables 4.2.6.8 and 6.1.1.4'
P P 0.1023 0.0942 'International Tables Vol C Tables 4.2.6.8 and 6.1.1.4'
Fe Fe 0.3463 0.8444 'International Tables Vol C Tables 4.2.6.8 and 6.1.1.4'

loop_
_exptl_crystal_face_index_h
_exptl_crystal_face_index_k
_exptl_crystal_face_index_l
_exptl_crystal_face_perp_dist
0 -27 0 0.2005
0 27 0 0.2005
-21 -1 15 0.2386
21 1 -15 0.2386
-10 -3 25 0.1152
-9 3 -25 0.1488
25 0 3 0.2093

loop_
_geom_angle_atom_site_label_1
_geom_angle_atom_site_label_2
_geom_angle_atom_site_label_3
_geom_angle
N1 C1 C2 121.5(2)
N1 C1 H1 119.2
C2 C1 H1 119.2
C3 C2 C1 119.2(2)
C3 C2 H2 120.4
C1 C2 H2 120.4
C2 C3 C4 119.5(2)
C2 C3 H3 120.3
C4 C3 H3 120.3
C5 C4 C3 119.0(2)
C5 C4 H4 120.5
C3 C4 H4 120.5
N1 C5 C4 121.3(2)
N1 C5 C6 114.53(18)
C4 C5 C6 124.1(2)
N2 C6 C5 107.25(17)
N2 C6 H6A 110.3
C5 C6 H6A 110.3
N2 C6 H6B 110.3
C5 C6 H6B 110.3
H6A C6 H6B 108.5
N2 C7 C8 112.06(17)
N2 C7 H7A 109.2
C8 C7 H7A 109.2
N2 C7 H7B 109.2
C8 C7 H7B 109.2
H7A C7 H7B 107.9
N3 C8 C9 121.8(2)
N3 C8 C7 116.43(19)
C9 C8 C7 121.8(2)
C10 C9 C8 119.2(2)
C10 C9 H9 120.4
C8 C9 H9 120.4
C11 C10 C9 119.0(2)
C11 C10 H10 120.5
C9 C10 H10 120.5
C12 C11 C10 119.3(2)
C12 C11 H11 120.3
C10 C11 H11 120.3
N3 C12 C11 121.9(2)
N3 C12 H12 119
C11 C12 H12 119
N2 C13 C14 107.43(16)
N2 C13 H13A 110.2
C14 C13 H13A 110.2
N2 C13 H13B 110.2
C14 C13 H13B 110.2
H13A C13 H13B 108.5
N4 C14 C13 110.44(17)
N4 C14 H14A 109.6
C13 C14 H14A 109.6
N4 C14 H14B 109.6
C13 C14 H14B 109.6
H14A C14 H14B 108.1
C16 C15 N4 112.48(17)
C16 C15 H15A 109.1
N4 C15 H15A 109.1
C16 C15 H15B 109.1
N4 C15 H15B 109.1
H15A C15 H15B 107.8
N5 C16 C17 122.4(2)
N5 C16 C15 116.11(18)
C17 C16 C15 121.2(2)
C18 C17 C16 118.9(2)
C18 C17 H17 120.5
C16 C17 H17 120.5
C17 C18 C19 119.0(2)
C17 C18 H18 120.5
C19 C18 H18 120.5
C20 C19 C18 119.3(2)
C20 C19 H19 120.4
C18 C19 H19 120.4
N5 C20 C19 122.5(2)
N5 C20 H20 118.7
C19 C20 H20 118.7
C22 C21 N4 114.67(17)
C22 C21 H21A 108.6
N4 C21 H21A 108.6
C22 C21 H21B 108.6
N4 C21 H21B 108.6
H21A C21 H21B 107.6
C27 C22 C23 118.9(2)
C27 C22 C21 122.2(2)
C23 C22 C21 118.9(2)
C24 C23 C22 120.6(2)
C24 C23 H23 119.7
C22 C23 H23 119.7
C25 C24 C23 120.1(2)
C25 C24 H24 119.9
C23 C24 H24 119.9
C24 C25 C26 119.9(2)
C24 C25 H25 120.1
C26 C25 H25 120.1
C25 C26 C27 120.7(2)
C25 C26 H26 119.7
C27 C26 H26 119.7
C22 C27 C26 119.8(2)
C22 C27 H27 120.1
C26 C27 H27 120.1
O1 C28 C35 110.4(2)
O1 C28 H28A 109.6
C35 C28 H28A 109.6
O1 C28 H28B 109.6
C35 C28 H28B 109.6
H28A C28 H28B 108.1
C28 C35 H35A 109.5
C28 C35 H35B 109.5
H35A C35 H35B 109.5
C28 C35 H35C 109.5
H35A C35 H35C 109.5
H35B C35 H35C 109.5
C1 N1 C5 119.38(19)
C1 N1 Fe1 125.07(15)
C5 N1 Fe1 115.52(14)
C6 N2 C7 109.24(16)
C6 N2 C13 112.42(16)
C7 N2 C13 111.48(16)
C6 N2 Fe1 107.33(13)
C7 N2 Fe1 110.52(12)
C13 N2 Fe1 105.73(12)
C8 N3 C12 118.66(19)
C8 N3 Fe1 116.39(14)
C12 N3 Fe1 124.87(15)
C15 N4 C14 111.18(17)
C15 N4 C21 108.84(15)
C14 N4 C21 110.63(16)
C15 N4 Fe1 106.42(12)
C14 N4 Fe1 106.51(12)
C21 N4 Fe1 113.19(12)
C16 N5 C20 117.85(19)
C16 N5 Fe1 114.04(14)
C20 N5 Fe1 128.12(15)
C28 O1 Fe1 126.79(15)
F6 P1 F3 92.11(16)
F6 P1 F1 91.17(17)
F3 P1 F1 176.43(14)
F6 P1 F4 91.78(14)
F3 P1 F4 91.20(12)
F1 P1 F4 90.09(12)
F6 P1 F5 179.10(12)
F3 P1 F5 88.21(11)
F1 P1 F5 88.49(13)
F4 P1 F5 89.05(12)
F6 P1 F2 90.09(12)
F3 P1 F2 90.47(10)
F1 P1 F2 88.13(9)
F4 P1 F2 177.44(12)
F5 P1 F2 89.06(9)
F12 P2 F7 90.34(10)
F12 P2 F10 90.29(8)
F7 P2 F10 90.17(9)
F12 P2 F8 89.87(9)
F7 P2 F8 90.24(9)
F10 P2 F8 179.56(10)
F12 P2 F9 90.03(9)
F7 P2 F9 179.62(11)
F10 P2 F9 89.91(8)
F8 P2 F9 89.68(8)
F12 P2 F11 179.52(10)
F7 P2 F11 89.95(10)
F10 P2 F11 90.10(8)
F8 P2 F11 89.74(9)
F9 P2 F11 89.69(9)
O1 Fe1 N3 89.75(7)
O1 Fe1 N1 99.23(7)
N3 Fe1 N1 91.57(7)
O1 Fe1 N5 93.58(7)
N3 Fe1 N5 175.02(7)
N1 Fe1 N5 91.55(7)
O1 Fe1 N2 173.35(7)
N3 Fe1 N2 83.63(7)
N1 Fe1 N2 80.34(7)
N5 Fe1 N2 93.07(7)
O1 Fe1 N4 94.81(7)
N3 Fe1 N4 91.83(7)
N1 Fe1 N4 165.56(7)
N5 Fe1 N4 84.20(7)
N2 Fe1 N4 86.10(7)

loop_
_geom_bond_atom_site_label_1
_geom_bond_atom_site_label_2
_geom_bond_distance
C1 N1 1.344(3)
C1 C2 1.377(3)
C1 H1 0.95
C2 C3 1.377(4)
C2 H2 0.95
C3 C4 1.381(4)
C3 H3 0.95
C4 C5 1.379(3)
C4 H4 0.95
C5 N1 1.353(3)
C5 C6 1.504(3)
C6 N2 1.487(3)
C6 H6A 0.99
C6 H6B 0.99
C7 N2 1.494(3)
C7 C8 1.501(3)
C7 H7A 0.99
C7 H7B 0.99
C8 N3 1.341(3)
C8 C9 1.382(3)
C9 C10 1.380(4)
C9 H9 0.95
C10 C11 1.378(4)
C10 H10 0.95
C11 C12 1.371(3)
C11 H11 0.95
C12 N3 1.354(3)
C12 H12 0.95
C13 N2 1.495(3)
C13 C14 1.514(3)
C13 H13A 0.99
C13 H13B 0.99
C14 N4 1.497(3)
C14 H14A 0.99
C14 H14B 0.99
C15 C16 1.492(3)
C15 N4 1.493(3)
C15 H15A 0.99
C15 H15B 0.99
C16 N5 1.347(3)
C16 C17 1.382(3)
C17 C18 1.380(3)
C17 H17 0.95
C18 C19 1.385(4)
C18 H18 0.95
C19 C20 1.367(3)
C19 H19 0.95
C20 N5 1.355(3)
C20 H20 0.95
C21 C22 1.513(3)
C21 N4 1.518(2)
C21 H21A 0.99
C21 H21B 0.99
C22 C27 1.390(3)
C22 C23 1.395(3)
C23 C24 1.386(3)
C23 H23 0.95
C24 C25 1.373(4)
C24 H24 0.95
C25 C26 1.378(4)
C25 H25 0.95
C26 C27 1.391(3)
C26 H26 0.95
C27 H27 0.95
C28 O1 1.397(3)
C28 C35 1.489(4)
C28 H28A 0.99
C28 H28B 0.99
C35 H35A 0.98
C35 H35B 0.98
C35 H35C 0.98
N1 Fe1 1.9750(18)
N2 Fe1 2.0384(17)
N3 Fe1 1.9727(18)
N4 Fe1 2.0574(17)
N5 Fe1 1.9931(18)
O1 Fe1 1.8048(15)
F1 P1 1.5908(19)
F2 P1 1.6048(16)
F3 P1 1.5732(18)
F4 P1 1.5958(19)
F5 P1 1.6008(19)
F6 P1 1.557(2)
F7 P2 1.5943(16)
F8 P2 1.5992(15)
F9 P2 1.6001(15)
F10 P2 1.5959(14)
F11 P2 1.6004(16)
F12 P2 1.5854(16)

loop_
_geom_hbond_atom_site_label_D
_geom_hbond_atom_site_label_H
_geom_hbond_atom_site_label_A
_geom_hbond_distance_DH
_geom_hbond_distance_HA
_geom_hbond_distance_DA
_geom_hbond_angle_DHA
_geom_hbond_site_symmetry_A
C1 H1 F10 0.95 2.53 3.407(3) 153 7_755
C2 H2 F12 0.95 2.55 3.265(3) 131.8 3_556
C7 H7A F7 0.99 2.34 3.305(3) 165.7 .
C7 H7B F1 0.99 2.28 3.086(3) 137.7 3_556
C11 H11 F5 0.95 2.58 3.321(3) 135.2 6_657
C12 H12 O1 0.95 2.33 2.828(3) 112.1 .
C12 H12 F3 0.95 2.34 3.142(3) 141.9 6_657
C13 H13A F2 0.99 2.33 3.245(3) 154.2 .
C13 H13B F8 0.99 2.41 3.153(3) 131 .
C15 H15A F9 0.99 2.51 3.284(3) 134.7 4_646
C17 H17 F10 0.95 2.53 3.251(3) 132.6 4_646
C19 H19 F2 0.95 2.28 3.220(3) 171.8 5_656
C19 H19 F6 0.95 2.61 3.339(3) 134.1 5_656
C20 H20 N1 0.95 2.52 3.028(3) 113.4 .
C21 H21A O1 0.99 2.48 3.090(3) 119.5 .
C21 H21A F4 0.99 2.55 3.166(3) 120.2 6_657

loop_
_geom_torsion_atom_site_label_1
_geom_torsion_atom_site_label_2
_geom_torsion_atom_site_label_3
_geom_torsion_atom_site_label_4
_geom_torsion
N1 C1 C2 C3 1.5(4)
C1 C2 C3 C4 -0.1(4)
C2 C3 C4 C5 -0.7(4)
C3 C4 C5 N1 0.3(4)
C3 C4 C5 C6 -176.9(2)
N1 C5 C6 N2 27.1(3)
C4 C5 C6 N2 -155.5(2)
N2 C7 C8 N3 10.2(3)
N2 C7 C8 C9 -171.35(19)
N3 C8 C9 C10 -1.2(3)
C7 C8 C9 C10 -179.5(2)
C8 C9 C10 C11 0.9(4)
C9 C10 C11 C12 0.8(4)
C10 C11 C12 N3 -2.2(4)
N2 C13 C14 N4 -53.9(2)
N4 C15 C16 N5 24.4(3)
N4 C15 C16 C17 -161.0(2)
N5 C16 C17 C18 1.5(3)
C15 C16 C17 C18 -172.9(2)
C16 C17 C18 C19 0.5(3)
C17 C18 C19 C20 -1.5(4)
C18 C19 C20 N5 0.6(4)
N4 C21 C22 C27 -77.5(3)
N4 C21 C22 C23 102.2(2)
C27 C22 C23 C24 2.0(3)
C21 C22 C23 C24 -177.8(2)
C22 C23 C24 C25 -0.4(4)
C23 C24 C25 C26 -0.9(4)
C24 C25 C26 C27 0.7(4)
C23 C22 C27 C26 -2.1(3)
C21 C22 C27 C26 177.6(2)
C25 C26 C27 C22 0.8(4)
C2 C1 N1 C5 -1.9(3)
C2 C1 N1 Fe1 176.21(18)
C4 C5 N1 C1 1.0(3)
C6 C5 N1 C1 178.5(2)
C4 C5 N1 Fe1 -177.29(18)
C6 C5 N1 Fe1 0.2(2)
C5 C6 N2 C7 79.6(2)
C5 C6 N2 C13 -156.08(18)
C5 C6 N2 Fe1 -40.23(19)
C8 C7 N2 C6 -128.26(18)
C8 C7 N2 C13 106.90(19)
C8 C7 N2 Fe1 -10.4(2)
C14 C13 N2 C6 162.32(17)
C14 C13 N2 C7 -74.6(2)
C14 C13 N2 Fe1 45.51(18)
C9 C8 N3 C12 -0.2(3)
C7 C8 N3 C12 178.25(18)
C9 C8 N3 Fe1 176.72(17)
C7 C8 N3 Fe1 -4.8(2)
C11 C12 N3 C8 1.9(3)
C11 C12 N3 Fe1 -174.73(17)
C16 C15 N4 C14 87.8(2)
C16 C15 N4 C21 -150.08(18)
C16 C15 N4 Fe1 -27.8(2)
C13 C14 N4 C15 -82.1(2)
C13 C14 N4 C21 156.83(17)
C13 C14 N4 Fe1 33.43(19)
C22 C21 N4 C15 -44.7(2)
C22 C21 N4 C14 77.7(2)
C22 C21 N4 Fe1 -162.82(14)
C17 C16 N5 C20 -2.3(3)
C15 C16 N5 C20 172.28(19)
C17 C16 N5 Fe1 178.21(17)
C15 C16 N5 Fe1 -7.2(2)
C19 C20 N5 C16 1.2(3)
C19 C20 N5 Fe1 -179.36(17)
C35 C28 O1 Fe1 -171.88(19)
C28 O1 Fe1 N3 -169.00(19)
C28 O1 Fe1 N1 -77.4(2)
C28 O1 Fe1 N5 14.7(2)
C28 O1 Fe1 N4 99.18(19)
